data_1572760
loop_
_publ_author_name
'Anju, Balakrishnan S.'
'Nair, Neeraja R.'
'Rajput, Janavi'
'Bertke, Jeffery A.'
'Mondal, Bhaskar'
'Kundu, Subrata'

_publ_section_title
;
 Role of ancillary ligands in <i>S</i>-nitrosothiol and NO generation from
 nitrite-thiol interactions at mononuclear zinc(ii) sites.
;
_journal_issue 43
_journal_name_full 'Chemical science'
_journal_page_first 18000
_journal_page_last 18007
_journal_paper_doi 10.1039/d4sc04853a
_journal_volume 15
_journal_year 2024
_chemical_formula_moiety 'C22 H32 Cl N8 O4 Zn, Cl O4, C2 H3 N'
_chemical_formula_sum 'C24 H35 Cl2 N9 O8 Zn'
_chemical_formula_weight 713.88
_space_group_crystal_system orthorhombic
_space_group_IT_number 61
_space_group_name_Hall '-P 2ac 2ab'
_space_group_name_H-M_alt 'P b c a'
_atom_sites_solution_hydrogens geom
_atom_sites_solution_primary intrinsic
_audit_creation_method SHELXL-2019/1
_audit_update_record
;
2024-05-16 deposited with the CCDC.	2024-10-03 downloaded from the CCDC.
;
_cell_angle_alpha 90
_cell_angle_beta 90
_cell_angle_gamma 90
_cell_formula_units_Z 8
_cell_length_a 18.1198(16)
_cell_length_b 16.7592(14)
_cell_length_c 20.9767(19)
_cell_measurement_reflns_used 9981
_cell_measurement_temperature 150(2)
_cell_measurement_theta_max 23.80
_cell_measurement_theta_min 2.25
_cell_volume 6370.1(10)
_computing_cell_refinement 'SAINT V8.37A (Bruker, 2005)'
_computing_data_collection 'APEX3 V2016.5-0 (Bruker, 2016)'
_computing_data_reduction
; 
SAINT V8.37A, XPREP v2014/2, SADABS V2016/2 (Bruker, 2016) 
;
_computing_molecular_graphics 'SHELXLE v932 (Hubschle, 2011)'
_computing_publication_material 'XCIF V2014-2 (Bruker, 2014)'
_computing_structure_refinement 'SHELXL-2019/1 (Sheldrick, 2019)'
_computing_structure_solution 'SHELX-2014-5 (Sheldrick, 2015)'
_diffrn_ambient_temperature 150(2)
_diffrn_measured_fraction_theta_full 0.999
_diffrn_measured_fraction_theta_max 0.993
_diffrn_measurement_device 'Bruker ApexII CCD'
_diffrn_measurement_method 'profile data from \f and \w scans'
_diffrn_radiation_monochromator 'multilayer mirrors'
_diffrn_radiation_source 'fine-focus sealed tube'
_diffrn_radiation_type MoK\a
_diffrn_radiation_wavelength 0.71073
_diffrn_reflns_av_R_equivalents 0.0831
_diffrn_reflns_av_unetI/netI 0.0528
_diffrn_reflns_Laue_measured_fraction_full 0.999
_diffrn_reflns_Laue_measured_fraction_max 0.993
_diffrn_reflns_limit_h_max 24
_diffrn_reflns_limit_h_min -24
_diffrn_reflns_limit_k_max 22
_diffrn_reflns_limit_k_min -22
_diffrn_reflns_limit_l_max 27
_diffrn_reflns_limit_l_min -28
_diffrn_reflns_number 90614
_diffrn_reflns_point_group_measured_fraction_full 0.999
_diffrn_reflns_point_group_measured_fraction_max 0.993
_diffrn_reflns_theta_full 25.242
_diffrn_reflns_theta_max 28.453
_diffrn_reflns_theta_min 1.919
_exptl_absorpt_coefficient_mu 0.998
_exptl_absorpt_correction_T_max 0.7457
_exptl_absorpt_correction_T_min 0.6286
_exptl_absorpt_correction_type multi-scan
_exptl_absorpt_process_details 'SADABS V2016/2 (Bruker, 2016)'
_exptl_crystal_colour colourless
_exptl_crystal_density_diffrn 1.489
_exptl_crystal_density_method 'not measured'
_exptl_crystal_description needle
_exptl_crystal_F_000 2960
_exptl_crystal_size_max 0.095
_exptl_crystal_size_mid 0.075
_exptl_crystal_size_min 0.045
_refine_diff_density_max 0.584
_refine_diff_density_min -0.687
_refine_diff_density_rms 0.093
_refine_ls_extinction_method none
_refine_ls_goodness_of_fit_ref 1.145
_refine_ls_hydrogen_treatment constr
_refine_ls_matrix_type full
_refine_ls_number_parameters 668
_refine_ls_number_reflns 7981
_refine_ls_number_restraints 1268
_refine_ls_restrained_S_all 1.091
_refine_ls_R_factor_all 0.1002
_refine_ls_R_factor_gt 0.0695
_refine_ls_shift/su_max 0.001
_refine_ls_shift/su_mean 0.000
_refine_ls_structure_factor_coef Fsqd
_refine_ls_weighting_details 'w=1/[\s^2^(Fo^2^)+(0.0290P)^2^+22.9143P] where P=(Fo^2^+2Fc^2^)/3'
_refine_ls_weighting_scheme calc
_refine_ls_wR_factor_gt 0.1398
_refine_ls_wR_factor_ref 0.1539
_reflns_Friedel_coverage 0.000
_reflns_number_gt 5786
_reflns_number_total 7981
_reflns_threshold_expression 'I > 2\s(I)'
_cod_data_source_file d4sc04853a2.cif
_cod_data_source_block ABS1357
_cod_depositor_comments 'Adding full bibliography for 1572750--1572760.cif.'
_cod_database_code 1572760
_shelx_shelxl_version_number 2019/1
_shelx_space_group_comment
;
The symmetry employed for this shelxl refinement is uniquely defined
by the following loop, which should always be used as a source of
symmetry information in preference to the above space-group names.
They are only intended as comments.
;
_shelx_estimated_absorpt_t_min 0.911
_shelx_estimated_absorpt_t_max 0.956

loop_
_space_group_symop_operation_xyz
'x, y, z'
'-x+1/2, -y, z+1/2'
'-x, y+1/2, -z+1/2'
'x+1/2, -y+1/2, -z'
'-x, -y, -z'
'x-1/2, y, -z-1/2'
'x, -y-1/2, z-1/2'
'-x-1/2, y-1/2, z'

loop_
_atom_site_label
_atom_site_type_symbol
_atom_site_fract_x
_atom_site_fract_y
_atom_site_fract_z
_atom_site_U_iso_or_equiv
_atom_site_adp_type
_atom_site_occupancy
_atom_site_site_symmetry_order
_atom_site_calc_flag
_atom_site_refinement_flags_posn
_atom_site_refinement_flags_adp
_atom_site_refinement_flags_occupancy
_atom_site_disorder_assembly
_atom_site_disorder_group
Zn1 Zn 0.73607(3) 0.64357(3) 0.51816(2) 0.02864(14) Uani 1 1 d D . . . .
Cl1 Cl 0.72804(6) 0.79325(5) 0.43353(5) 0.0351(3) Uani 1 1 d . . . . .
O1 O 0.67363(18) 0.76518(17) 0.47869(14) 0.0382(7) Uani 1 1 d . . . . .
O2 O 0.7014(2) 0.7828(2) 0.37000(16) 0.0522(10) Uani 1 1 d . . . . .
O3 O 0.74454(19) 0.87545(17) 0.44493(17) 0.0444(8) Uani 1 1 d . . . . .
O4 O 0.79353(19) 0.74562(18) 0.4430(2) 0.0504(10) Uani 1 1 d . . . . .
N1 N 0.7691(5) 0.7213(7) 0.5905(4) 0.0252(16) Uani 0.545(10) 1 d D U P A 1
N2 N 0.7180(4) 0.7457(5) 0.6349(4) 0.0211(14) Uani 0.545(10) 1 d D U P A 1
N3 N 0.6557(6) 0.5947(5) 0.5775(5) 0.0240(16) Uani 0.545(10) 1 d D U P A 1
N4 N 0.6327(5) 0.6388(5) 0.6284(4) 0.0180(13) Uani 0.545(10) 1 d D U P A 1
C1 C 0.8344(5) 0.7474(6) 0.6113(5) 0.0289(16) Uani 0.545(10) 1 d D U P A 1
C2 C 0.8249(6) 0.7888(5) 0.6677(4) 0.0302(17) Uani 0.545(10) 1 d D U P A 1
H2 H 0.862616 0.814155 0.691763 0.036 Uiso 0.545(10) 1 calc R U P A 1
C3 C 0.7519(6) 0.7867(5) 0.6824(4) 0.0253(16) Uani 0.545(10) 1 d D U P A 1
C4 C 0.9037(6) 0.7336(7) 0.5751(7) 0.047(3) Uani 0.545(10) 1 d D U P A 1
H4A H 0.943153 0.718622 0.604718 0.070 Uiso 0.545(10) 1 calc R U P A 1
H4B H 0.917536 0.782631 0.552609 0.070 Uiso 0.545(10) 1 calc R U P A 1
H4C H 0.896050 0.690611 0.544187 0.070 Uiso 0.545(10) 1 calc R U P A 1
C5 C 0.7101(6) 0.8203(6) 0.7380(4) 0.034(2) Uani 0.545(10) 1 d D U P A 1
H5A H 0.676365 0.861930 0.722998 0.052 Uiso 0.545(10) 1 calc R U P A 1
H5B H 0.744915 0.843130 0.768698 0.052 Uiso 0.545(10) 1 calc R U P A 1
H5C H 0.681761 0.777610 0.758498 0.052 Uiso 0.545(10) 1 calc R U P A 1
C6 C 0.6414(4) 0.7237(5) 0.6267(4) 0.0177(15) Uani 0.545(10) 1 d D U P A 1
H6A H 0.611519 0.748197 0.661029 0.021 Uiso 0.545(10) 1 calc R U P A 1
H6B H 0.623289 0.744475 0.585377 0.021 Uiso 0.545(10) 1 calc R U P A 1
C7 C 0.6376(6) 0.5191(5) 0.5906(4) 0.0254(17) Uani 0.545(10) 1 d D U P A 1
C8 C 0.6038(5) 0.5155(5) 0.6501(4) 0.0223(16) Uani 0.545(10) 1 d D U P A 1
H8 H 0.585981 0.468891 0.670791 0.027 Uiso 0.545(10) 1 calc R U P A 1
C9 C 0.6011(5) 0.5907(6) 0.6728(4) 0.0169(15) Uani 0.545(10) 1 d D U P A 1
C10 C 0.6534(8) 0.4533(6) 0.5452(6) 0.041(3) Uani 0.545(10) 1 d D U P A 1
H10A H 0.650654 0.473518 0.501470 0.062 Uiso 0.545(10) 1 calc R U P A 1
H10B H 0.616992 0.410654 0.550991 0.062 Uiso 0.545(10) 1 calc R U P A 1
H10C H 0.702974 0.432279 0.553356 0.062 Uiso 0.545(10) 1 calc R U P A 1
C11 C 0.5735(6) 0.6246(6) 0.7352(4) 0.026(2) Uani 0.545(10) 1 d D U P A 1
H11A H 0.615433 0.643787 0.760380 0.039 Uiso 0.545(10) 1 calc R U P A 1
H11B H 0.547392 0.582930 0.758981 0.039 Uiso 0.545(10) 1 calc R U P A 1
H11C H 0.539751 0.668999 0.726604 0.039 Uiso 0.545(10) 1 calc R U P A 1
N1B N 0.7816(6) 0.7264(8) 0.5801(5) 0.0246(18) Uani 0.455(10) 1 d D U P A 2
N2B N 0.7398(6) 0.7527(7) 0.6303(4) 0.0236(16) Uani 0.455(10) 1 d D U P A 2
N3B N 0.6548(8) 0.6121(6) 0.5807(6) 0.0236(18) Uani 0.455(10) 1 d D U P A 2
N4B N 0.6400(6) 0.6607(6) 0.6310(5) 0.0180(16) Uani 0.455(10) 1 d D U P A 2
C1B C 0.8515(6) 0.7429(7) 0.5953(5) 0.0268(18) Uani 0.455(10) 1 d D U P A 2
C2B C 0.8534(7) 0.7789(6) 0.6548(5) 0.0282(18) Uani 0.455(10) 1 d D U P A 2
H2B H 0.896414 0.796486 0.676508 0.034 Uiso 0.455(10) 1 calc R U P A 2
C3B C 0.7830(7) 0.7848(6) 0.6767(4) 0.0254(17) Uani 0.455(10) 1 d D U P A 2
C4B C 0.9136(6) 0.7260(8) 0.5513(6) 0.032(2) Uani 0.455(10) 1 d D U P A 2
H4D H 0.917084 0.668380 0.544063 0.049 Uiso 0.455(10) 1 calc R U P A 2
H4E H 0.959721 0.745427 0.570036 0.049 Uiso 0.455(10) 1 calc R U P A 2
H4F H 0.904902 0.753139 0.510539 0.049 Uiso 0.455(10) 1 calc R U P A 2
C5B C 0.7500(8) 0.8199(7) 0.7357(4) 0.036(2) Uani 0.455(10) 1 d D U P A 2
H5D H 0.712465 0.859302 0.723808 0.054 Uiso 0.455(10) 1 calc R U P A 2
H5E H 0.788690 0.845821 0.760807 0.054 Uiso 0.455(10) 1 calc R U P A 2
H5F H 0.727051 0.777432 0.760999 0.054 Uiso 0.455(10) 1 calc R U P A 2
C6B C 0.6604(6) 0.7433(6) 0.6272(5) 0.0206(17) Uani 0.455(10) 1 d D U P A 2
H6C H 0.637238 0.772966 0.662756 0.025 Uiso 0.455(10) 1 calc R U P A 2
H6D H 0.641964 0.766064 0.586684 0.025 Uiso 0.455(10) 1 calc R U P A 2
C7B C 0.6275(7) 0.5403(6) 0.5951(5) 0.0230(17) Uani 0.455(10) 1 d D U P A 2
C8B C 0.5952(6) 0.5438(7) 0.6554(5) 0.0219(17) Uani 0.455(10) 1 d D U P A 2
H8B H 0.571719 0.501105 0.677259 0.026 Uiso 0.455(10) 1 calc R U P A 2
C9B C 0.6034(6) 0.6191(7) 0.6767(5) 0.0189(17) Uani 0.455(10) 1 d D U P A 2
C10B C 0.6361(8) 0.4707(8) 0.5519(7) 0.035(3) Uani 0.455(10) 1 d D U P A 2
H10D H 0.591796 0.465273 0.525444 0.053 Uiso 0.455(10) 1 calc R U P A 2
H10E H 0.642877 0.422153 0.577276 0.053 Uiso 0.455(10) 1 calc R U P A 2
H10F H 0.679219 0.478792 0.524483 0.053 Uiso 0.455(10) 1 calc R U P A 2
C11B C 0.5783(7) 0.6584(8) 0.7380(5) 0.029(2) Uani 0.455(10) 1 d D U P A 2
H11D H 0.621337 0.669806 0.764810 0.043 Uiso 0.455(10) 1 calc R U P A 2
H11E H 0.544752 0.622514 0.760770 0.043 Uiso 0.455(10) 1 calc R U P A 2
H11F H 0.552649 0.708349 0.728045 0.043 Uiso 0.455(10) 1 calc R U P A 2
N5 N 0.7052(2) 0.59730(18) 0.43145(17) 0.0310(8) Uani 1 1 d . . . . .
N6 N 0.7562(2) 0.55778(18) 0.39541(16) 0.0290(8) Uani 1 1 d . . . . .
N7 N 0.8203(2) 0.55982(19) 0.52532(18) 0.0324(8) Uani 1 1 d . . . . .
N8 N 0.85138(19) 0.5294(2) 0.47150(18) 0.0344(9) Uani 1 1 d . . . . .
C12 C 0.6404(3) 0.5840(2) 0.4034(2) 0.0318(10) Uani 1 1 d . . . . .
C13 C 0.6506(3) 0.5361(2) 0.3496(2) 0.0330(10) Uani 1 1 d . . . . .
H13 H 0.613212 0.518071 0.321259 0.040 Uiso 1 1 calc R U . . .
C14 C 0.7239(3) 0.5203(2) 0.34539(19) 0.0327(10) Uani 1 1 d . . . . .
C15 C 0.5704(3) 0.6167(3) 0.4285(3) 0.0476(13) Uani 1 1 d . . . . .
H15A H 0.537273 0.572755 0.439884 0.071 Uiso 1 1 calc R U . . .
H15B H 0.546973 0.650023 0.395848 0.071 Uiso 1 1 calc R U . . .
H15C H 0.580537 0.649095 0.466412 0.071 Uiso 1 1 calc R U . . .
C16 C 0.7674(3) 0.4722(3) 0.2988(2) 0.0466(13) Uani 1 1 d . . . . .
H16A H 0.806060 0.505578 0.279978 0.070 Uiso 1 1 calc R U . . .
H16B H 0.734567 0.452700 0.265090 0.070 Uiso 1 1 calc R U . . .
H16C H 0.790003 0.426754 0.320745 0.070 Uiso 1 1 calc R U . . .
C17 C 0.8336(3) 0.5657(3) 0.4110(2) 0.0380(11) Uani 1 1 d . . . . .
H17A H 0.863498 0.540249 0.377142 0.046 Uiso 1 1 calc R U . . .
H17B H 0.846753 0.622967 0.412442 0.046 Uiso 1 1 calc R U . . .
C18 C 0.8463(2) 0.5151(3) 0.5732(2) 0.0345(10) Uani 1 1 d . . . . .
C19 C 0.8940(2) 0.4570(3) 0.5502(3) 0.0427(12) Uani 1 1 d . . . . .
H19 H 0.919912 0.418254 0.574478 0.051 Uiso 1 1 calc R U . . .
C20 C 0.8960(2) 0.4668(3) 0.4854(3) 0.0428(13) Uani 1 1 d . . . . .
C21 C 0.8239(3) 0.5299(3) 0.6402(2) 0.0460(12) Uani 1 1 d . . . . .
H21A H 0.819783 0.587493 0.647551 0.069 Uiso 1 1 calc R U . . .
H21B H 0.861076 0.507488 0.669055 0.069 Uiso 1 1 calc R U . . .
H21C H 0.776114 0.504498 0.648356 0.069 Uiso 1 1 calc R U . . .
C22 C 0.9379(3) 0.4212(4) 0.4355(3) 0.0591(17) Uani 1 1 d . . . . .
H22A H 0.902986 0.394217 0.407085 0.089 Uiso 1 1 calc R U . . .
H22B H 0.969522 0.381527 0.456219 0.089 Uiso 1 1 calc R U . . .
H22C H 0.968405 0.458204 0.410760 0.089 Uiso 1 1 calc R U . . .
Cl2 Cl 0.5080(3) 0.3846(4) 0.8015(2) 0.0287(11) Uani 0.373(3) 1 d D U P B 1
O5 O 0.5086(5) 0.3565(6) 0.8647(4) 0.041(2) Uani 0.373(3) 1 d D U P B 1
O6 O 0.4786(6) 0.3238(6) 0.7605(5) 0.055(2) Uani 0.373(3) 1 d D U P B 1
O7 O 0.4643(7) 0.4557(6) 0.7949(6) 0.051(3) Uani 0.373(3) 1 d D U P B 1
O8 O 0.5818(5) 0.4019(11) 0.7809(8) 0.040(3) Uani 0.373(3) 1 d D U P B 1
Cl2B Cl 0.5093(4) 0.3937(4) 0.7786(3) 0.0251(14) Uani 0.345(3) 1 d D U P C 2
O5B O 0.4416(5) 0.3639(6) 0.8018(5) 0.041(2) Uani 0.345(3) 1 d D U P C 2
O6B O 0.5100(5) 0.3840(6) 0.7111(4) 0.039(2) Uani 0.345(3) 1 d D U P C 2
O7B O 0.5165(6) 0.4759(5) 0.7974(5) 0.044(2) Uani 0.345(3) 1 d D U P C 2
O8B O 0.5716(5) 0.3524(7) 0.8045(5) 0.050(2) Uani 0.345(3) 1 d D U P C 2
Cl2C Cl 0.5083(6) 0.3860(6) 0.7769(5) 0.0283(18) Uani 0.282(3) 1 d D U P D 3
O5C O 0.4848(9) 0.3468(8) 0.8331(6) 0.049(3) Uani 0.282(3) 1 d D U P D 3
O6C O 0.4902(7) 0.3367(9) 0.7235(7) 0.048(3) Uani 0.282(3) 1 d D U P D 3
O7C O 0.4727(9) 0.4621(7) 0.7690(7) 0.042(3) Uani 0.282(3) 1 d D U P D 3
O8C O 0.5866(6) 0.3968(13) 0.7774(10) 0.037(3) Uani 0.282(3) 1 d D U P D 3
N9 N 0.9662(5) 0.8526(7) 0.4235(4) 0.081(3) Uani 0.620(8) 1 d D U P E 1
C23 C 0.9336(7) 0.8373(10) 0.3819(6) 0.055(3) Uani 0.620(8) 1 d D U P E 1
C24 C 0.8883(5) 0.8210(6) 0.3246(5) 0.051(2) Uani 0.620(8) 1 d D U P E 1
H24A H 0.907513 0.851829 0.288542 0.076 Uiso 0.620(8) 1 calc R U P E 1
H24B H 0.837024 0.836463 0.332838 0.076 Uiso 0.620(8) 1 calc R U P E 1
H24C H 0.890446 0.763962 0.314517 0.076 Uiso 0.620(8) 1 calc R U P E 1
N9B N 1.0012(7) 0.7524(9) 0.4391(6) 0.068(4) Uani 0.380(8) 1 d D U P E 2
C23B C 0.9642(8) 0.7859(12) 0.4083(7) 0.053(3) Uani 0.380(8) 1 d D U P E 2
C24B C 0.9151(11) 0.8288(16) 0.3636(11) 0.056(4) Uani 0.380(8) 1 d D U P E 2
H24D H 0.944898 0.856030 0.331242 0.084 Uiso 0.380(8) 1 calc R U P E 2
H24E H 0.885794 0.868168 0.387096 0.084 Uiso 0.380(8) 1 calc R U P E 2
H24F H 0.881992 0.790571 0.342755 0.084 Uiso 0.380(8) 1 calc R U P E 2

loop_
_atom_site_aniso_label
_atom_site_aniso_U_11
_atom_site_aniso_U_22
_atom_site_aniso_U_33
_atom_site_aniso_U_23
_atom_site_aniso_U_13
_atom_site_aniso_U_12
Zn1 0.0325(3) 0.0196(2) 0.0339(3) -0.01107(19) 0.0203(2) -0.00537(19)
Cl1 0.0487(6) 0.0192(4) 0.0374(6) -0.0054(4) 0.0194(5) -0.0086(4)
O1 0.053(2) 0.0313(16) 0.0302(17) -0.0009(13) 0.0172(15) -0.0072(14)
O2 0.086(3) 0.0423(19) 0.0286(18) -0.0083(15) 0.0221(18) -0.0119(18)
O3 0.053(2) 0.0195(14) 0.061(2) -0.0063(14) 0.0151(17) -0.0058(13)
O4 0.044(2) 0.0232(15) 0.084(3) -0.0113(17) 0.0176(19) 0.0004(14)
N1 0.024(3) 0.016(3) 0.035(3) -0.007(3) 0.011(2) -0.004(2)
N2 0.024(3) 0.014(2) 0.025(2) -0.006(2) 0.008(2) -0.002(2)
N3 0.027(3) 0.017(3) 0.028(3) -0.012(2) 0.015(2) -0.003(3)
N4 0.019(2) 0.012(3) 0.023(2) -0.007(2) 0.005(2) 0.000(2)
C1 0.026(3) 0.020(3) 0.041(3) -0.005(3) 0.012(3) -0.005(2)
C2 0.030(4) 0.021(3) 0.040(3) -0.007(3) 0.005(3) -0.003(3)
C3 0.030(4) 0.015(2) 0.031(3) -0.005(2) 0.004(3) -0.001(3)
C4 0.032(4) 0.037(5) 0.071(7) -0.015(5) 0.022(5) -0.007(3)
C5 0.041(5) 0.033(4) 0.029(4) -0.014(3) -0.001(4) 0.003(4)
C6 0.018(3) 0.015(3) 0.020(3) -0.006(2) 0.004(2) 0.000(2)
C7 0.026(3) 0.017(3) 0.033(3) -0.010(3) 0.014(2) -0.004(3)
C8 0.020(3) 0.017(3) 0.031(3) -0.007(3) 0.008(2) 0.000(3)
C9 0.014(2) 0.015(3) 0.021(3) -0.004(3) 0.002(2) 0.002(3)
C10 0.058(7) 0.016(4) 0.049(5) -0.018(4) 0.038(5) -0.013(4)
C11 0.032(4) 0.023(4) 0.023(3) -0.006(3) 0.001(3) 0.007(4)
N1B 0.031(3) 0.016(3) 0.027(3) -0.002(3) 0.012(3) -0.002(3)
N2B 0.029(3) 0.016(3) 0.025(3) -0.002(2) 0.007(3) 0.000(3)
N3B 0.028(3) 0.016(4) 0.027(3) -0.004(3) 0.012(3) 0.000(3)
N4B 0.020(3) 0.016(3) 0.018(3) -0.002(3) 0.007(2) 0.004(3)
C1B 0.034(4) 0.017(3) 0.029(4) -0.004(3) 0.014(3) -0.006(3)
C2B 0.032(4) 0.022(3) 0.030(3) -0.004(3) 0.014(3) -0.005(3)
C3B 0.032(4) 0.019(3) 0.026(3) -0.003(2) 0.011(3) -0.003(3)
C4B 0.034(5) 0.036(5) 0.027(5) -0.014(4) 0.014(4) -0.010(4)
C5B 0.048(6) 0.033(5) 0.026(4) -0.006(3) 0.007(4) 0.003(5)
C6B 0.028(4) 0.014(3) 0.020(3) 0.000(3) 0.005(3) 0.002(3)
C7B 0.024(3) 0.015(4) 0.030(3) -0.004(3) 0.008(3) 0.003(3)
C8B 0.021(3) 0.018(4) 0.026(3) -0.001(3) 0.006(3) 0.001(3)
C9B 0.016(3) 0.020(4) 0.021(3) 0.000(3) -0.001(2) 0.003(3)
C10B 0.036(6) 0.020(5) 0.050(6) -0.007(4) 0.024(5) -0.003(4)
C11B 0.029(5) 0.041(6) 0.016(4) -0.001(4) 0.006(3) 0.002(5)
N5 0.037(2) 0.0195(16) 0.037(2) -0.0074(14) 0.0254(16) -0.0054(14)
N6 0.038(2) 0.0195(15) 0.0289(18) -0.0054(13) 0.0186(15) -0.0017(14)
N7 0.0342(19) 0.0211(16) 0.042(2) -0.0110(15) 0.0224(17) -0.0044(14)
N8 0.0280(18) 0.0327(18) 0.042(2) -0.0222(17) 0.0189(16) -0.0066(15)
C12 0.040(2) 0.0201(18) 0.036(2) 0.0014(17) 0.0127(19) -0.0053(17)
C13 0.048(3) 0.0207(19) 0.030(2) 0.0012(16) 0.009(2) 0.0007(18)
C14 0.058(3) 0.0168(17) 0.023(2) 0.0019(15) 0.016(2) 0.0028(18)
C15 0.036(3) 0.057(3) 0.050(3) -0.009(2) 0.015(2) 0.000(2)
C16 0.077(4) 0.040(3) 0.023(2) -0.0076(19) 0.006(2) 0.019(3)
C17 0.042(3) 0.027(2) 0.045(3) -0.0153(19) 0.031(2) -0.0090(18)
C18 0.026(2) 0.028(2) 0.050(3) -0.014(2) 0.008(2) -0.0061(17)
C19 0.024(2) 0.047(3) 0.058(3) -0.029(2) -0.008(2) 0.0048(19)
C20 0.0138(19) 0.045(3) 0.070(4) -0.037(3) 0.003(2) 0.0016(17)
C21 0.048(3) 0.041(3) 0.049(3) -0.002(2) 0.013(2) 0.006(2)
C22 0.023(2) 0.080(4) 0.075(4) -0.050(3) -0.001(2) 0.014(2)
Cl2 0.0131(14) 0.0235(16) 0.049(3) -0.001(2) 0.005(2) -0.0028(11)
O5 0.026(4) 0.054(5) 0.043(5) 0.013(4) 0.007(4) 0.000(4)
O6 0.054(5) 0.059(5) 0.054(5) -0.006(5) 0.000(5) -0.033(4)
O7 0.043(5) 0.043(5) 0.066(6) 0.008(5) 0.008(5) 0.018(4)
O8 0.018(5) 0.057(6) 0.046(5) 0.005(5) 0.000(5) -0.005(5)
Cl2B 0.021(2) 0.025(2) 0.029(3) -0.007(2) 0.011(2) -0.0085(18)
O5B 0.030(4) 0.045(4) 0.048(5) -0.004(4) 0.018(4) -0.018(4)
O6B 0.041(4) 0.049(5) 0.027(4) 0.005(4) 0.002(4) -0.003(4)
O7B 0.044(5) 0.032(4) 0.057(5) -0.012(4) 0.003(4) -0.011(4)
O8B 0.035(4) 0.066(5) 0.050(5) 0.001(5) -0.011(4) 0.011(4)
Cl2C 0.019(3) 0.031(3) 0.035(3) 0.004(3) 0.005(3) -0.002(2)
O5C 0.050(6) 0.048(6) 0.048(6) 0.009(6) 0.014(5) -0.016(5)
O6C 0.034(5) 0.058(6) 0.050(6) -0.013(6) 0.001(5) -0.009(5)
O7C 0.034(6) 0.048(6) 0.044(6) 0.004(5) 0.016(5) 0.011(5)
O8C 0.019(6) 0.047(6) 0.043(6) 0.000(6) 0.003(6) -0.003(6)
N9 0.057(5) 0.121(7) 0.064(5) 0.017(5) -0.001(4) -0.038(5)
C23 0.030(6) 0.090(6) 0.046(6) 0.014(5) 0.003(4) -0.010(5)
C24 0.030(4) 0.075(6) 0.047(5) 0.006(5) 0.007(4) 0.014(4)
N9B 0.041(7) 0.109(10) 0.054(7) -0.008(7) 0.007(6) -0.008(7)
C23B 0.030(6) 0.083(7) 0.048(7) 0.007(6) 0.017(5) 0.000(6)
C24B 0.033(9) 0.077(8) 0.057(10) 0.024(8) 0.018(7) 0.002(8)

loop_
_atom_type_symbol
_atom_type_description
_atom_type_scat_dispersion_real
_atom_type_scat_dispersion_imag
_atom_type_scat_source
C C 0.0033 0.0016 'International Tables Vol C Tables 4.2.6.8 and 6.1.1.4'
H H 0.0000 0.0000 'International Tables Vol C Tables 4.2.6.8 and 6.1.1.4'
Cl Cl 0.1484 0.1585 'International Tables Vol C Tables 4.2.6.8 and 6.1.1.4'
N N 0.0061 0.0033 'International Tables Vol C Tables 4.2.6.8 and 6.1.1.4'
O O 0.0106 0.0060 'International Tables Vol C Tables 4.2.6.8 and 6.1.1.4'
Zn Zn 0.2839 1.4301 'International Tables Vol C Tables 4.2.6.8 and 6.1.1.4'

loop_
_geom_angle_atom_site_label_1
_geom_angle_atom_site_label_2
_geom_angle_atom_site_label_3
_geom_angle
_geom_angle_site_symmetry_1
_geom_angle_site_symmetry_3
_geom_angle_publ_flag
N3B Zn1 N5 106.0(4) . . ?
N3B Zn1 N1B 93.3(4) . . ?
N5 Zn1 N1B 156.3(4) . . ?
N3B Zn1 N7 108.0(4) . . ?
N5 Zn1 N7 90.49(14) . . ?
N1B Zn1 N7 96.6(4) . . ?
N5 Zn1 N3 101.0(3) . . ?
N7 Zn1 N3 101.8(4) . . ?
N5 Zn1 N1 163.1(4) . . ?
N7 Zn1 N1 99.1(3) . . ?
N3 Zn1 N1 90.6(3) . . ?
N3B Zn1 O1 95.6(4) . . ?
N5 Zn1 O1 83.70(12) . . ?
N1B Zn1 O1 80.8(4) . . ?
N7 Zn1 O1 156.38(12) . . ?
N3 Zn1 O1 101.8(4) . . ?
N1 Zn1 O1 82.0(4) . . ?
O2 Cl1 O3 110.2(2) . . ?
O2 Cl1 O4 109.8(2) . . ?
O3 Cl1 O4 109.7(2) . . ?
O2 Cl1 O1 109.9(2) . . ?
O3 Cl1 O1 110.28(19) . . ?
O4 Cl1 O1 106.9(2) . . ?
Cl1 O1 Zn1 100.11(17) . . ?
C1 N1 N2 106.2(6) . . ?
C1 N1 Zn1 134.0(6) . . ?
N2 N1 Zn1 119.0(5) . . ?
C3 N2 N1 110.0(6) . . ?
C3 N2 C6 130.6(6) . . ?
N1 N2 C6 119.4(5) . . ?
C7 N3 N4 106.1(5) . . ?
C7 N3 Zn1 131.8(6) . . ?
N4 N3 Zn1 118.0(5) . . ?
C9 N4 N3 110.2(6) . . ?
C9 N4 C6 130.7(6) . . ?
N3 N4 C6 119.0(6) . . ?
N1 C1 C2 109.4(7) . . ?
N1 C1 C4 122.2(7) . . ?
C2 C1 C4 128.4(8) . . ?
C3 C2 C1 107.6(6) . . ?
C3 C2 H2 126.2 . . ?
C1 C2 H2 126.2 . . ?
N2 C3 C2 106.7(6) . . ?
N2 C3 C5 122.1(8) . . ?
C2 C3 C5 131.2(7) . . ?
C1 C4 H4A 109.5 . . ?
C1 C4 H4B 109.5 . . ?
H4A C4 H4B 109.5 . . ?
C1 C4 H4C 109.5 . . ?
H4A C4 H4C 109.5 . . ?
H4B C4 H4C 109.5 . . ?
C3 C5 H5A 109.5 . . ?
C3 C5 H5B 109.5 . . ?
H5A C5 H5B 109.5 . . ?
C3 C5 H5C 109.5 . . ?
H5A C5 H5C 109.5 . . ?
H5B C5 H5C 109.5 . . ?
N4 C6 N2 110.8(6) . . ?
N4 C6 H6A 109.5 . . ?
N2 C6 H6A 109.5 . . ?
N4 C6 H6B 109.5 . . ?
N2 C6 H6B 109.5 . . ?
H6A C6 H6B 108.1 . . ?
N3 C7 C8 109.4(6) . . ?
N3 C7 C10 121.7(6) . . ?
C8 C7 C10 128.8(7) . . ?
C9 C8 C7 107.0(6) . . ?
C9 C8 H8 126.5 . . ?
C7 C8 H8 126.5 . . ?
C8 C9 N4 107.3(5) . . ?
C8 C9 C11 132.0(6) . . ?
N4 C9 C11 120.7(7) . . ?
C7 C10 H10A 109.5 . . ?
C7 C10 H10B 109.5 . . ?
H10A C10 H10B 109.5 . . ?
C7 C10 H10C 109.5 . . ?
H10A C10 H10C 109.5 . . ?
H10B C10 H10C 109.5 . . ?
C9 C11 H11A 109.5 . . ?
C9 C11 H11B 109.5 . . ?
H11A C11 H11B 109.5 . . ?
C9 C11 H11C 109.5 . . ?
H11A C11 H11C 109.5 . . ?
H11B C11 H11C 109.5 . . ?
C1B N1B N2B 105.9(6) . . ?
C1B N1B Zn1 131.8(7) . . ?
N2B N1B Zn1 118.5(6) . . ?
C3B N2B N1B 111.1(7) . . ?
C3B N2B C6B 130.3(8) . . ?
N1B N2B C6B 118.6(7) . . ?
C7B N3B N4B 106.9(6) . . ?
C7B N3B Zn1 130.2(7) . . ?
N4B N3B Zn1 119.2(6) . . ?
C9B N4B N3B 109.7(6) . . ?
C9B N4B C6B 131.3(7) . . ?
N3B N4B C6B 118.9(7) . . ?
N1B C1B C2B 109.1(8) . . ?
N1B C1B C4B 122.1(8) . . ?
C2B C1B C4B 128.8(8) . . ?
C3B C2B C1B 108.3(7) . . ?
C3B C2B H2B 125.9 . . ?
C1B C2B H2B 125.9 . . ?
C2B C3B N2B 105.6(7) . . ?
C2B C3B C5B 133.2(8) . . ?
N2B C3B C5B 121.2(9) . . ?
C1B C4B H4D 109.5 . . ?
C1B C4B H4E 109.5 . . ?
H4D C4B H4E 109.5 . . ?
C1B C4B H4F 109.5 . . ?
H4D C4B H4F 109.5 . . ?
H4E C4B H4F 109.5 . . ?
C3B C5B H5D 109.5 . . ?
C3B C5B H5E 109.5 . . ?
H5D C5B H5E 109.5 . . ?
C3B C5B H5F 109.5 . . ?
H5D C5B H5F 109.5 . . ?
H5E C5B H5F 109.5 . . ?
N4B C6B N2B 111.0(7) . . ?
N4B C6B H6C 109.4 . . ?
N2B C6B H6C 109.4 . . ?
N4B C6B H6D 109.4 . . ?
N2B C6B H6D 109.4 . . ?
H6C C6B H6D 108.0 . . ?
N3B C7B C8B 108.8(7) . . ?
N3B C7B C10B 122.0(7) . . ?
C8B C7B C10B 129.1(8) . . ?
C9B C8B C7B 107.1(7) . . ?
C9B C8B H8B 126.4 . . ?
C7B C8B H8B 126.4 . . ?
C8B C9B N4B 107.5(6) . . ?
C8B C9B C11B 131.0(8) . . ?
N4B C9B C11B 121.5(8) . . ?
C7B C10B H10D 109.5 . . ?
C7B C10B H10E 109.5 . . ?
H10D C10B H10E 109.5 . . ?
C7B C10B H10F 109.5 . . ?
H10D C10B H10F 109.5 . . ?
H10E C10B H10F 109.5 . . ?
C9B C11B H11D 109.5 . . ?
C9B C11B H11E 109.5 . . ?
H11D C11B H11E 109.5 . . ?
C9B C11B H11F 109.5 . . ?
H11D C11B H11F 109.5 . . ?
H11E C11B H11F 109.5 . . ?
C12 N5 N6 105.7(3) . . ?
C12 N5 Zn1 133.9(3) . . ?
N6 N5 Zn1 119.3(3) . . ?
C14 N6 N5 111.3(4) . . ?
C14 N6 C17 129.5(3) . . ?
N5 N6 C17 119.1(3) . . ?
C18 N7 N8 105.5(3) . . ?
C18 N7 Zn1 133.7(3) . . ?
N8 N7 Zn1 119.8(3) . . ?
C20 N8 N7 111.0(4) . . ?
C20 N8 C17 130.3(4) . . ?
N7 N8 C17 118.7(4) . . ?
N5 C12 C13 109.6(4) . . ?
N5 C12 C15 122.5(4) . . ?
C13 C12 C15 127.9(5) . . ?
C14 C13 C12 107.1(4) . . ?
C14 C13 H13 126.5 . . ?
C12 C13 H13 126.5 . . ?
N6 C14 C13 106.3(4) . . ?
N6 C14 C16 122.0(4) . . ?
C13 C14 C16 131.6(4) . . ?
C12 C15 H15A 109.5 . . ?
C12 C15 H15B 109.5 . . ?
H15A C15 H15B 109.5 . . ?
C12 C15 H15C 109.5 . . ?
H15A C15 H15C 109.5 . . ?
H15B C15 H15C 109.5 . . ?
C14 C16 H16A 109.5 . . ?
C14 C16 H16B 109.5 . . ?
H16A C16 H16B 109.5 . . ?
C14 C16 H16C 109.5 . . ?
H16A C16 H16C 109.5 . . ?
H16B C16 H16C 109.5 . . ?
N8 C17 N6 112.2(3) . . ?
N8 C17 H17A 109.2 . . ?
N6 C17 H17A 109.2 . . ?
N8 C17 H17B 109.2 . . ?
N6 C17 H17B 109.2 . . ?
H17A C17 H17B 107.9 . . ?
N7 C18 C19 110.6(4) . . ?
N7 C18 C21 121.4(4) . . ?
C19 C18 C21 128.0(5) . . ?
C20 C19 C18 106.1(5) . . ?
C20 C19 H19 127.0 . . ?
C18 C19 H19 127.0 . . ?
N8 C20 C19 106.9(4) . . ?
N8 C20 C22 123.1(5) . . ?
C19 C20 C22 130.1(5) . . ?
C18 C21 H21A 109.5 . . ?
C18 C21 H21B 109.5 . . ?
H21A C21 H21B 109.5 . . ?
C18 C21 H21C 109.5 . . ?
H21A C21 H21C 109.5 . . ?
H21B C21 H21C 109.5 . . ?
C20 C22 H22A 109.5 . . ?
C20 C22 H22B 109.5 . . ?
H22A C22 H22B 109.5 . . ?
C20 C22 H22C 109.5 . . ?
H22A C22 H22C 109.5 . . ?
H22B C22 H22C 109.5 . . ?
O5 Cl2 O8 110.2(8) . . ?
O5 Cl2 O6 109.2(7) . . ?
O8 Cl2 O6 108.0(7) . . ?
O5 Cl2 O7 111.9(6) . . ?
O8 Cl2 O7 108.4(7) . . ?
O6 Cl2 O7 109.1(7) . . ?
O5B Cl2B O6B 108.2(7) . . ?
O5B Cl2B O8B 112.5(8) . . ?
O6B Cl2B O8B 108.4(7) . . ?
O5B Cl2B O7B 108.8(6) . . ?
O6B Cl2B O7B 112.4(7) . . ?
O8B Cl2B O7B 106.6(7) . . ?
O5C Cl2C O6C 108.4(9) . . ?
O5C Cl2C O8C 110.5(9) . . ?
O6C Cl2C O8C 107.8(9) . . ?
O5C Cl2C O7C 111.9(9) . . ?
O6C Cl2C O7C 108.7(8) . . ?
O8C Cl2C O7C 109.5(9) . . ?
N9 C23 C24 176.9(19) . . ?
C23 C24 H24A 109.5 . . ?
C23 C24 H24B 109.5 . . ?
H24A C24 H24B 109.5 . . ?
C23 C24 H24C 109.5 . . ?
H24A C24 H24C 109.5 . . ?
H24B C24 H24C 109.5 . . ?
N9B C23B C24B 177(2) . . ?
C23B C24B H24D 109.5 . . ?
C23B C24B H24E 109.5 . . ?
H24D C24B H24E 109.5 . . ?
C23B C24B H24F 109.5 . . ?
H24D C24B H24F 109.5 . . ?
H24E C24B H24F 109.5 . . ?

loop_
_geom_bond_atom_site_label_1
_geom_bond_atom_site_label_2
_geom_bond_distance
_geom_bond_site_symmetry_2
_geom_bond_publ_flag
Zn1 N3B 2.041(8) . ?
Zn1 N5 2.055(4) . ?
Zn1 N1B 2.072(8) . ?
Zn1 N7 2.078(4) . ?
Zn1 N3 2.084(7) . ?
Zn1 N1 2.088(6) . ?
Zn1 O1 2.474(3) . ?
Cl1 O2 1.428(4) . ?
Cl1 O3 1.430(3) . ?
Cl1 O4 1.444(4) . ?
Cl1 O1 1.446(3) . ?
N1 C1 1.335(8) . ?
N1 N2 1.374(7) . ?
N2 C3 1.357(8) . ?
N2 C6 1.446(8) . ?
N3 C7 1.337(8) . ?
N3 N4 1.362(7) . ?
N4 C9 1.358(7) . ?
N4 C6 1.433(8) . ?
C1 C2 1.382(9) . ?
C1 C4 1.484(10) . ?
C2 C3 1.359(10) . ?
C2 H2 0.9500 . ?
C3 C5 1.500(9) . ?
C4 H4A 0.9800 . ?
C4 H4B 0.9800 . ?
C4 H4C 0.9800 . ?
C5 H5A 0.9800 . ?
C5 H5B 0.9800 . ?
C5 H5C 0.9800 . ?
C6 H6A 0.9900 . ?
C6 H6B 0.9900 . ?
C7 C8 1.392(8) . ?
C7 C10 1.484(9) . ?
C8 C9 1.348(9) . ?
C8 H8 0.9500 . ?
C9 C11 1.512(8) . ?
C10 H10A 0.9800 . ?
C10 H10B 0.9800 . ?
C10 H10C 0.9800 . ?
C11 H11A 0.9800 . ?
C11 H11B 0.9800 . ?
C11 H11C 0.9800 . ?
N1B C1B 1.336(8) . ?
N1B N2B 1.371(8) . ?
N2B C3B 1.360(9) . ?
N2B C6B 1.448(9) . ?
N3B C7B 1.337(8) . ?
N3B N4B 1.359(7) . ?
N4B C9B 1.358(8) . ?
N4B C6B 1.435(9) . ?
C1B C2B 1.387(10) . ?
C1B C4B 1.482(10) . ?
C2B C3B 1.359(11) . ?
C2B H2B 0.9500 . ?
C3B C5B 1.493(10) . ?
C4B H4D 0.9800 . ?
C4B H4E 0.9800 . ?
C4B H4F 0.9800 . ?
C5B H5D 0.9800 . ?
C5B H5E 0.9800 . ?
C5B H5F 0.9800 . ?
C6B H6C 0.9900 . ?
C6B H6D 0.9900 . ?
C7B C8B 1.394(9) . ?
C7B C10B 1.485(10) . ?
C8B C9B 1.348(10) . ?
C8B H8B 0.9500 . ?
C9B C11B 1.513(9) . ?
C10B H10D 0.9800 . ?
C10B H10E 0.9800 . ?
C10B H10F 0.9800 . ?
C11B H11D 0.9800 . ?
C11B H11E 0.9800 . ?
C11B H11F 0.9800 . ?
N5 C12 1.333(6) . ?
N5 N6 1.364(4) . ?
N6 C14 1.355(6) . ?
N6 C17 1.447(6) . ?
N7 C18 1.338(6) . ?
N7 N8 1.361(4) . ?
N8 C20 1.356(6) . ?
N8 C17 1.442(6) . ?
C12 C13 1.397(6) . ?
C12 C15 1.479(6) . ?
C13 C14 1.359(6) . ?
C13 H13 0.9500 . ?
C14 C16 1.491(6) . ?
C15 H15A 0.9800 . ?
C15 H15B 0.9800 . ?
C15 H15C 0.9800 . ?
C16 H16A 0.9800 . ?
C16 H16B 0.9800 . ?
C16 H16C 0.9800 . ?
C17 H17A 0.9900 . ?
C17 H17B 0.9900 . ?
C18 C19 1.389(6) . ?
C18 C21 1.485(6) . ?
C19 C20 1.370(7) . ?
C19 H19 0.9500 . ?
C20 C22 1.501(6) . ?
C21 H21A 0.9800 . ?
C21 H21B 0.9800 . ?
C21 H21C 0.9800 . ?
C22 H22A 0.9800 . ?
C22 H22B 0.9800 . ?
C22 H22C 0.9800 . ?
Cl2 O5 1.407(8) . ?
Cl2 O8 1.435(7) . ?
Cl2 O6 1.436(8) . ?
Cl2 O7 1.438(7) . ?
Cl2B O5B 1.412(8) . ?
Cl2B O6B 1.425(8) . ?
Cl2B O8B 1.431(8) . ?
Cl2B O7B 1.439(7) . ?
Cl2C O5C 1.416(9) . ?
Cl2C O6C 1.431(9) . ?
Cl2C O8C 1.431(8) . ?
Cl2C O7C 1.438(8) . ?
N9 C23 1.084(12) . ?
C23 C24 1.481(13) . ?
C24 H24A 0.9800 . ?
C24 H24B 0.9800 . ?
C24 H24C 0.9800 . ?
N9B C23B 1.087(13) . ?
C23B C24B 1.480(15) . ?
C24B H24D 0.9800 . ?
C24B H24E 0.9800 . ?
C24B H24F 0.9800 . ?
